data_7214986
loop_
_publ_author_name
'Chen, Kai'
'Liang, Li-Li'
'Liu, Hao-Jing'
'Zhang, Yun-Qian'
'Xue, Sai-Feng'
'Tao, Zhu'
'Xiao, Xin'
'Zhu, Qian-Jiang'
'Lindoy, Leonard F.'
'Wei, Gang'

_publ_section_title
;
 Hydroquinone-assisted assembly of coordination polymers from lanthanides
 and cucurbit[5]uril
;
_journal_issue 23
_journal_name_full CrystEngComm
_journal_page_first 7994
_journal_paper_doi 10.1039/c2ce26200b
_journal_volume 14
_journal_year 2012
_chemical_formula_sum 'C36 H68 Cl3 N20 O28 Yb'
_chemical_formula_weight 1508.49
_chemical_name_systematic
;
?
;
_space_group_IT_number 169
_symmetry_cell_setting hexagonal
_symmetry_space_group_name_Hall 'P 61'
_symmetry_space_group_name_H-M 'P 61'
_atom_sites_solution_hydrogens geom
_atom_sites_solution_primary direct
_atom_sites_solution_secondary difmap
_audit_creation_method SHELXL-97
_cell_angle_alpha 90.00
_cell_angle_beta 90.00
_cell_angle_gamma 120.00
_cell_formula_units_Z 6
_cell_length_a 14.499(4)
_cell_length_b 14.499
_cell_length_c 45.818(12)
_cell_measurement_temperature 223(2)
_cell_volume 8341(3)
_computing_structure_refinement 'SHELXL-97 (Sheldrick, 1997)'
_diffrn_ambient_temperature 223(2)
_diffrn_measured_fraction_theta_full 0.998
_diffrn_measured_fraction_theta_max 0.998
_diffrn_measurement_device_type 'Bruker Smart Apex2 CCD detector'
_diffrn_measurement_method 'phi and omega scans'
_diffrn_radiation_monochromator graphite
_diffrn_radiation_source 'fine-focus sealed tube'
_diffrn_radiation_type MoK\a
_diffrn_radiation_wavelength 0.71073
_diffrn_reflns_av_R_equivalents 0.0322
_diffrn_reflns_av_sigmaI/netI 0.0326
_diffrn_reflns_limit_h_max 16
_diffrn_reflns_limit_h_min -15
_diffrn_reflns_limit_k_max 17
_diffrn_reflns_limit_k_min -17
_diffrn_reflns_limit_l_max 52
_diffrn_reflns_limit_l_min -54
_diffrn_reflns_number 55123
_diffrn_reflns_theta_full 25.10
_diffrn_reflns_theta_max 25.10
_diffrn_reflns_theta_min 1.62
_exptl_absorpt_coefficient_mu 1.934
_exptl_absorpt_correction_T_max 0.6868
_exptl_absorpt_correction_T_min 0.6039
_exptl_absorpt_correction_type multi-scan
_exptl_absorpt_process_details 'SADABS; Bruker, 2000'
_exptl_crystal_colour colorless
_exptl_crystal_density_diffrn 1.802
_exptl_crystal_density_method 'not measured'
_exptl_crystal_description block
_exptl_crystal_F_000 4614
_exptl_crystal_size_max 0.29
_exptl_crystal_size_mid 0.24
_exptl_crystal_size_min 0.21
_platon_squeeze_details
;
;
_refine_diff_density_max 1.135
_refine_diff_density_min -1.375
_refine_diff_density_rms 0.098
_refine_ls_abs_structure_details 'Flack H D (1983), Acta Cryst. A39, 876-881'
_refine_ls_abs_structure_Flack 0.060(8)
_refine_ls_extinction_method none
_refine_ls_goodness_of_fit_ref 1.124
_refine_ls_hydrogen_treatment constr
_refine_ls_matrix_type full
_refine_ls_number_parameters 701
_refine_ls_number_reflns 9508
_refine_ls_number_restraints 7
_refine_ls_restrained_S_all 1.124
_refine_ls_R_factor_all 0.0371
_refine_ls_R_factor_gt 0.0358
_refine_ls_shift/su_max 0.002
_refine_ls_shift/su_mean 0.000
_refine_ls_structure_factor_coef Fsqd
_refine_ls_weighting_details 'calc w=1/[\s^2^(Fo^2^)+(0.0439P)^2^+14.7435P] where P=(Fo^2^+2Fc^2^)/3'
_refine_ls_weighting_scheme calc
_refine_ls_wR_factor_gt 0.0888
_refine_ls_wR_factor_ref 0.0893
_reflns_number_gt 9187
_reflns_number_total 9508
_reflns_threshold_expression >2sigma(I)
_cod_data_source_file c2ce26200b.txt
_cod_data_source_block 06
_cod_database_code 7214986

loop_
_symmetry_equiv_pos_as_xyz
'x, y, z'
'-x, -y, z+1/2'
'-y, x-y, z+1/3'
'-x+y, -x, z+2/3'
'x-y, x, z+1/6'
'y, -x+y, z+5/6'

loop_
_atom_site_label
_atom_site_type_symbol
_atom_site_fract_x
_atom_site_fract_y
_atom_site_fract_z
_atom_site_U_iso_or_equiv
_atom_site_adp_type
_atom_site_occupancy
_atom_site_symmetry_multiplicity
_atom_site_calc_flag
_atom_site_refinement_flags
Cl1 Cl 0.4016(6) -0.4309(5) 0.47784(18) 0.110(2) Uani 0.50 1 d P
Cl2 Cl 0.3833(11) -0.1244(7) 0.7586(2) 0.163(4) Uani 0.50 1 d P
Cl3 Cl 0.0165(5) -0.5928(6) 0.6702(2) 0.141(3) Uani 0.50 1 d P
Cl4 Cl 0.9487(7) -0.0025(13) 0.6197(2) 0.183(5) Uani 0.50 1 d P
Cl5 Cl 0.4867(10) -0.5436(7) 0.5652(2) 0.162(4) Uani 0.50 1 d P
Cl6 Cl 0.3045(12) -0.5463(10) 0.5700(6) 0.338(15) Uani 0.50 1 d P
C31 C 0.7151(11) -0.2100(10) 0.5333(3) 0.130(7) Uani 1 1 d D
C32 C 0.6919(12) -0.1647(12) 0.5100(3) 0.105(5) Uani 1 1 d D
H32 H 0.6262 -0.2056 0.5005 0.125 Uiso 1 1 calc R
C33 C 0.7591(10) -0.0631(10) 0.4997(3) 0.136(7) Uani 1 1 d D
H33 H 0.7434 -0.0342 0.4834 0.163 Uiso 1 1 calc R
C34 C 0.8516(11) -0.0079(11) 0.5157(3) 0.118(6) Uani 1 1 d D
C35 C 0.8792(12) -0.0449(12) 0.5401(3) 0.148(7) Uani 1 1 d D
H35 H 0.9433 -0.0026 0.5501 0.178 Uiso 1 1 calc R
C36 C 0.8073(11) -0.1473(11) 0.5488(3) 0.115(6) Uani 1 1 d D
H36 H 0.8215 -0.1750 0.5657 0.138 Uiso 1 1 calc R
O11 O 0.6554(11) -0.3085(8) 0.5452(4) 0.286(13) Uani 1 1 d .
H11 H 0.6002 -0.3431 0.5355 0.430 Uiso 1 1 calc R
O12 O 0.9165(11) 0.0957(9) 0.5034(3) 0.136(4) Uani 1 1 d .
H12 H 0.9722 0.1286 0.5130 0.204 Uiso 1 1 calc R
O1W O 0.0278(3) -0.4323(3) 0.53149(11) 0.0336(9) Uani 1 1 d .
O2W O 0.3363(3) -0.1473(3) 0.53096(11) 0.0342(9) Uani 1 1 d .
O3W O 0.1721(4) -0.4951(3) 0.54163(10) 0.0374(10) Uani 1 1 d .
O4W O 0.3701(3) -0.3059(3) 0.51391(10) 0.0340(10) Uani 1 1 d .
Yb1 Yb 0.209960(17) -0.323664(17) 0.530223(19) 0.02231(7) Uani 1 1 d .
C1 C 0.3093(4) -0.3363(4) 0.59675(11) 0.0211(11) Uani 1 1 d .
C2 C 0.3820(5) -0.3622(4) 0.63949(14) 0.0282(13) Uani 1 1 d .
H2 H 0.3942 -0.4231 0.6421 0.034 Uiso 1 1 calc R
C3 C 0.2659(5) -0.3943(5) 0.64481(13) 0.0273(13) Uani 1 1 d .
H3 H 0.2238 -0.4696 0.6510 0.033 Uiso 1 1 calc R
C4 C 0.3766(5) -0.2554(4) 0.67653(12) 0.0265(12) Uani 1 1 d .
C5 C 0.1227(4) -0.4017(5) 0.60968(15) 0.0287(13) Uani 1 1 d .
H5A H 0.1079 -0.4270 0.5894 0.034 Uiso 1 1 calc R
H5B H 0.0713 -0.4593 0.6222 0.034 Uiso 1 1 calc R
C6 C 0.1839(5) -0.3129(5) 0.67871(14) 0.0305(13) Uani 1 1 d .
H6A H 0.1209 -0.3843 0.6791 0.037 Uiso 1 1 calc R
H6B H 0.1988 -0.2868 0.6989 0.037 Uiso 1 1 calc R
C7 C 0.1240(4) -0.2439(5) 0.59064(12) 0.0258(8) Uani 1 1 d .
C8 C 0.0775(4) -0.2827(5) 0.63931(13) 0.0285(13) Uani 1 1 d .
H8 H 0.0076 -0.3400 0.6464 0.034 Uiso 1 1 calc R
C9 C 0.0736(4) -0.1819(5) 0.63070(12) 0.0258(12) Uani 1 1 d .
H9 H 0.0002 -0.1939 0.6321 0.031 Uiso 1 1 calc R
C10 C 0.1902(4) -0.1422(5) 0.67021(12) 0.0258(8) Uani 1 1 d .
C11 C 0.1073(5) -0.0850(6) 0.58137(15) 0.0350(15) Uani 1 1 d .
H11A H 0.0967 -0.1116 0.5613 0.042 Uiso 1 1 calc R
H11B H 0.0460 -0.0772 0.5867 0.042 Uiso 1 1 calc R
C12 C 0.1676(5) 0.0061(5) 0.65342(14) 0.0302(13) Uani 1 1 d .
H12A H 0.1024 0.0083 0.6493 0.036 Uiso 1 1 calc R
H12B H 0.1901 0.0326 0.6733 0.036 Uiso 1 1 calc R
C13 C 0.2818(5) 0.0492(5) 0.56204(13) 0.0272(13) Uani 1 1 d .
C14 C 0.2252(5) 0.0988(5) 0.60436(14) 0.0313(14) Uani 1 1 d .
H14 H 0.1701 0.1200 0.6046 0.038 Uiso 1 1 calc R
C15 C 0.3361(4) 0.1917(5) 0.59382(12) 0.0241(12) Uani 1 1 d .
H15 H 0.3316 0.2549 0.5878 0.029 Uiso 1 1 calc R
C16 C 0.3519(5) 0.1481(5) 0.64242(13) 0.0266(13) Uani 1 1 d .
C17 C 0.4541(5) 0.2088(4) 0.55063(12) 0.0239(11) Uani 1 1 d .
H17A H 0.4338 0.1821 0.5307 0.029 Uiso 1 1 calc R
H17B H 0.4714 0.2834 0.5508 0.029 Uiso 1 1 calc R
C18 C 0.5122(4) 0.2935(4) 0.62017(12) 0.0210(11) Uani 1 1 d .
H18A H 0.5329 0.3210 0.6401 0.025 Uiso 1 1 calc R
H18B H 0.5215 0.3525 0.6078 0.025 Uiso 1 1 calc R
C19 C 0.5692(4) 0.1279(4) 0.54758(12) 0.0220(11) Uani 1 1 d .
C20 C 0.6245(5) 0.2691(4) 0.58102(13) 0.0239(12) Uani 1 1 d .
H20 H 0.6635 0.3450 0.5752 0.029 Uiso 1 1 calc R
C21 C 0.7003(4) 0.2233(4) 0.58311(12) 0.0216(11) Uani 1 1 d .
H21 H 0.7753 0.2782 0.5794 0.026 Uiso 1 1 calc R
C22 C 0.6158(4) 0.2047(4) 0.62730(13) 0.0232(12) Uani 1 1 d .
C23 C 0.6946(5) 0.0637(5) 0.55665(13) 0.0266(12) Uani 1 1 d .
H23A H 0.6740 0.0327 0.5371 0.032 Uiso 1 1 calc R
H23B H 0.7725 0.1020 0.5576 0.032 Uiso 1 1 calc R
C24 C 0.7509(4) 0.1500(4) 0.62713(13) 0.0248(12) Uani 1 1 d .
H24A H 0.7640 0.1777 0.6471 0.030 Uiso 1 1 calc R
H24B H 0.8197 0.1828 0.6170 0.030 Uiso 1 1 calc R
C25 C 0.5755(4) -0.1225(4) 0.56999(12) 0.0202(11) Uani 1 1 d .
C26 C 0.7122(4) -0.0232(4) 0.60328(12) 0.0216(11) Uani 1 1 d .
H26 H 0.7863 -0.0029 0.5982 0.026 Uiso 1 1 calc R
C27 C 0.6490(4) -0.1389(5) 0.61408(13) 0.0242(12) Uani 1 1 d .
H27 H 0.6951 -0.1707 0.6165 0.029 Uiso 1 1 calc R
C28 C 0.6463(4) -0.0282(4) 0.65045(13) 0.0230(12) Uani 1 1 d .
C29 C 0.4915(5) -0.3023(4) 0.59185(12) 0.0234(8) Uani 1 1 d .
H29A H 0.5236 -0.3424 0.5998 0.028 Uiso 1 1 calc R
H29B H 0.4683 -0.3274 0.5719 0.028 Uiso 1 1 calc R
C30 C 0.5557(5) -0.2176(4) 0.66247(12) 0.0234(8) Uani 1 1 d .
H30A H 0.5842 -0.2654 0.6592 0.028 Uiso 1 1 calc R
H30B H 0.5759 -0.1886 0.6822 0.028 Uiso 1 1 calc R
N1 N 0.4000(3) -0.3239(3) 0.60911(10) 0.0209(9) Uani 1 1 d .
N2 N 0.2295(4) -0.3780(4) 0.61738(11) 0.0258(10) Uani 1 1 d .
N3 N 0.4405(4) -0.2791(4) 0.66074(10) 0.0225(10) Uani 1 1 d .
N4 N 0.2725(4) -0.3217(4) 0.66823(11) 0.0301(11) Uani 1 1 d .
N5 N 0.1081(4) -0.3117(4) 0.61261(11) 0.0250(10) Uani 1 1 d .
N6 N 0.1113(4) -0.1628(4) 0.60079(10) 0.0262(11) Uani 1 1 d .
N7 N 0.1592(4) -0.2451(4) 0.66221(11) 0.0310(11) Uani 1 1 d .
N8 N 0.1436(4) -0.1037(4) 0.65204(12) 0.0306(11) Uani 1 1 d .
N9 N 0.2037(4) 0.0187(4) 0.58272(12) 0.0323(12) Uani 1 1 d .
N10 N 0.3643(4) 0.1476(4) 0.56983(11) 0.0271(11) Uani 1 1 d .
N11 N 0.2484(4) 0.0752(4) 0.63362(11) 0.0263(10) Uani 1 1 d .
N12 N 0.4032(4) 0.2137(4) 0.62017(9) 0.0228(10) Uani 1 1 d .
N13 N 0.5477(4) 0.2037(4) 0.55881(14) 0.0306(12) Uani 1 1 d .
N14 N 0.6582(4) 0.1400(3) 0.56053(10) 0.0208(9) Uani 1 1 d .
N15 N 0.5827(4) 0.2566(4) 0.60999(11) 0.0254(10) Uani 1 1 d .
N16 N 0.6843(3) 0.1817(3) 0.61293(10) 0.0208(9) Uani 1 1 d .
N17 N 0.6535(3) -0.0218(3) 0.57777(11) 0.0224(10) Uani 1 1 d .
N18 N 0.5705(4) -0.1913(4) 0.59104(10) 0.0223(10) Uani 1 1 d .
N19 N 0.7085(3) 0.0361(4) 0.62826(10) 0.0220(9) Uani 1 1 d .
N20 N 0.6048(4) -0.1302(4) 0.64166(11) 0.0242(10) Uani 1 1 d .
O1 O 0.3008(3) -0.3140(3) 0.57162(9) 0.0281(9) Uani 1 1 d .
O2 O 0.1461(3) -0.2513(3) 0.56482(9) 0.0293(9) Uani 1 1 d .
O3 O 0.2769(3) -0.0008(3) 0.54021(9) 0.0299(9) Uani 1 1 d .
O4 O 0.5179(3) 0.0645(3) 0.52870(10) 0.0297(8) Uani 1 1 d .
O5 O 0.5210(3) -0.1441(3) 0.54830(9) 0.0262(8) Uani 1 1 d .
O6 O 0.4049(3) -0.1904(3) 0.69672(10) 0.0308(8) Uani 1 1 d .
O7 O 0.2471(3) -0.0963(3) 0.69110(9) 0.0334(10) Uani 1 1 d .
O8 O 0.3860(3) 0.1486(3) 0.66688(9) 0.0278(9) Uani 1 1 d .
O9 O 0.5903(3) 0.1795(3) 0.65352(9) 0.0256(8) Uani 1 1 d .
O10 O 0.6294(3) 0.0002(3) 0.67418(9) 0.0303(9) Uani 1 1 d .

loop_
_atom_site_aniso_label
_atom_site_aniso_U_11
_atom_site_aniso_U_22
_atom_site_aniso_U_33
_atom_site_aniso_U_23
_atom_site_aniso_U_13
_atom_site_aniso_U_12
Cl1 0.121(5) 0.099(4) 0.123(6) -0.038(4) -0.027(4) 0.066(4)
Cl2 0.268(13) 0.109(6) 0.113(7) 0.011(5) 0.041(7) 0.095(7)
Cl3 0.059(3) 0.115(5) 0.189(9) 0.045(6) 0.000(4) -0.001(3)
Cl4 0.126(7) 0.375(17) 0.108(7) -0.030(8) -0.030(5) 0.170(10)
Cl5 0.261(12) 0.099(5) 0.148(9) 0.021(5) 0.044(8) 0.106(7)
Cl6 0.242(14) 0.139(9) 0.68(4) -0.146(16) -0.29(2) 0.131(10)
C31 0.133(12) 0.080(8) 0.160(16) -0.039(10) 0.087(12) 0.042(9)
C32 0.129(11) 0.133(13) 0.081(9) 0.021(8) 0.050(8) 0.088(11)
C33 0.077(8) 0.101(10) 0.23(2) -0.067(12) 0.027(11) 0.044(8)
C34 0.108(11) 0.087(9) 0.168(17) -0.029(10) 0.029(10) 0.056(9)
C35 0.178(18) 0.23(2) 0.123(16) -0.004(13) 0.036(12) 0.162(19)
C36 0.124(12) 0.071(8) 0.154(14) 0.006(9) 0.065(11) 0.053(8)
O11 0.216(13) 0.081(7) 0.46(3) -0.089(11) 0.248(17) -0.001(7)
O12 0.192(11) 0.109(7) 0.137(10) -0.002(6) 0.002(8) 0.097(8)
O1W 0.028(2) 0.029(2) 0.041(3) -0.001(2) -0.003(2) 0.0125(16)
O2W 0.032(2) 0.028(2) 0.038(2) 0.002(2) -0.002(2) 0.0114(17)
O3W 0.040(2) 0.028(2) 0.038(3) -0.0005(18) -0.0078(19) 0.0131(19)
O4W 0.036(2) 0.036(2) 0.029(2) -0.0126(18) -0.0099(18) 0.0165(19)
Yb1 0.02683(12) 0.02350(12) 0.01376(10) -0.00323(9) -0.00497(10) 0.01046(10)
C1 0.034(3) 0.017(3) 0.010(3) -0.005(2) 0.001(2) 0.011(2)
C2 0.037(3) 0.017(3) 0.028(3) -0.003(2) -0.004(2) 0.011(2)
C3 0.036(3) 0.025(3) 0.021(3) 0.003(2) -0.004(2) 0.016(3)
C4 0.037(3) 0.022(3) 0.017(3) 0.003(2) -0.002(2) 0.012(3)
C5 0.016(3) 0.026(3) 0.036(4) 0.002(2) -0.001(2) 0.005(2)
C6 0.027(3) 0.039(3) 0.016(3) 0.003(2) 0.001(2) 0.009(3)
C7 0.0227(19) 0.039(2) 0.0101(19) -0.0018(16) 0.0003(15) 0.0114(18)
C8 0.021(3) 0.037(3) 0.022(3) -0.003(2) 0.003(2) 0.011(2)
C9 0.018(3) 0.040(3) 0.018(3) -0.007(2) 0.000(2) 0.013(2)
C10 0.0227(19) 0.039(2) 0.0101(19) -0.0018(16) 0.0003(15) 0.0114(18)
C11 0.023(3) 0.057(4) 0.029(3) -0.008(3) -0.012(2) 0.024(3)
C12 0.033(3) 0.043(3) 0.027(3) -0.003(3) 0.002(2) 0.028(3)
C13 0.037(3) 0.034(3) 0.024(3) -0.002(2) -0.008(2) 0.027(3)
C14 0.032(3) 0.038(3) 0.036(4) -0.007(3) -0.010(3) 0.027(3)
C15 0.030(3) 0.031(3) 0.018(3) -0.005(2) -0.005(2) 0.020(3)
C16 0.041(3) 0.035(3) 0.016(3) -0.009(2) 0.001(2) 0.027(3)
C17 0.036(3) 0.030(3) 0.011(3) 0.000(2) 0.000(2) 0.020(3)
C18 0.035(3) 0.019(3) 0.013(3) -0.004(2) -0.004(2) 0.017(2)
C19 0.030(3) 0.022(3) 0.014(3) 0.005(2) 0.010(2) 0.013(2)
C20 0.028(3) 0.014(2) 0.022(3) -0.003(2) -0.002(2) 0.005(2)
C21 0.028(3) 0.016(3) 0.014(3) 0.001(2) 0.002(2) 0.006(2)
C22 0.022(3) 0.022(3) 0.019(3) -0.010(2) -0.002(2) 0.007(2)
C23 0.025(3) 0.028(3) 0.027(3) 0.004(2) 0.005(2) 0.014(2)
C24 0.020(3) 0.028(3) 0.025(3) -0.008(2) -0.002(2) 0.011(2)
C25 0.025(3) 0.028(3) 0.016(3) -0.003(2) 0.002(2) 0.020(2)
C26 0.017(2) 0.027(3) 0.021(3) -0.006(2) -0.004(2) 0.011(2)
C27 0.023(3) 0.036(3) 0.021(3) -0.003(2) -0.002(2) 0.020(3)
C28 0.026(3) 0.026(3) 0.025(3) 0.001(2) -0.003(2) 0.019(2)
C29 0.042(2) 0.025(2) 0.0123(19) 0.0009(15) -0.0019(16) 0.0225(18)
C30 0.042(2) 0.025(2) 0.0123(19) 0.0009(15) -0.0019(16) 0.0225(18)
N1 0.025(2) 0.022(2) 0.013(2) 0.0005(17) -0.0043(18) 0.0098(19)
N2 0.025(2) 0.025(2) 0.019(3) -0.0013(19) -0.0048(19) 0.007(2)
N3 0.027(2) 0.023(2) 0.016(2) 0.0011(18) -0.0025(18) 0.012(2)
N4 0.031(3) 0.034(3) 0.020(3) -0.002(2) -0.002(2) 0.013(2)
N5 0.023(2) 0.028(2) 0.020(3) -0.0037(19) -0.0010(19) 0.0095(19)
N6 0.030(3) 0.037(3) 0.011(3) -0.0007(19) 0.0001(18) 0.017(2)
N7 0.025(3) 0.038(3) 0.023(3) 0.004(2) 0.004(2) 0.011(2)
N8 0.025(2) 0.033(3) 0.035(3) -0.006(2) 0.002(2) 0.015(2)
N9 0.032(3) 0.032(3) 0.040(3) -0.002(2) -0.006(2) 0.022(2)
N10 0.038(3) 0.028(2) 0.022(3) -0.004(2) 0.000(2) 0.022(2)
N11 0.026(2) 0.040(3) 0.018(3) 0.000(2) 0.0007(19) 0.020(2)
N12 0.035(3) 0.029(2) 0.006(2) -0.0040(17) -0.0052(18) 0.017(2)
N13 0.036(3) 0.030(3) 0.031(3) -0.003(2) -0.002(2) 0.021(2)
N14 0.029(2) 0.022(2) 0.013(2) -0.0038(17) 0.0014(18) 0.014(2)
N15 0.037(3) 0.027(2) 0.021(3) 0.0076(19) 0.006(2) 0.023(2)
N16 0.027(2) 0.024(2) 0.012(2) -0.0043(17) 0.0024(18) 0.0142(19)
N17 0.020(2) 0.018(2) 0.028(3) -0.0009(18) -0.0008(19) 0.0093(19)
N18 0.023(2) 0.024(2) 0.014(2) -0.0006(18) -0.0054(18) 0.0075(19)
N19 0.023(2) 0.024(2) 0.014(2) -0.0045(18) 0.0011(18) 0.0073(19)
N20 0.031(2) 0.025(2) 0.023(3) -0.0020(19) -0.0037(19) 0.018(2)
O1 0.024(2) 0.035(2) 0.019(2) -0.0015(16) -0.0022(15) 0.0093(17)
O2 0.034(2) 0.031(2) 0.024(2) -0.0039(17) -0.0058(17) 0.0179(19)
O3 0.040(2) 0.032(2) 0.021(2) -0.0011(16) 0.0001(17) 0.0209(19)
O4 0.035(2) 0.0291(19) 0.023(2) -0.0078(19) -0.0027(19) 0.0149(17)
O5 0.029(2) 0.024(2) 0.023(2) -0.0036(16) -0.0042(17) 0.0124(17)
O6 0.040(2) 0.037(2) 0.018(2) 0.0007(19) -0.0003(19) 0.0206(18)
O7 0.033(2) 0.044(2) 0.020(3) 0.0018(18) 0.0016(17) 0.0167(19)
O8 0.031(2) 0.034(2) 0.023(2) -0.0083(17) -0.0037(17) 0.0204(19)
O9 0.040(2) 0.026(2) 0.017(2) -0.0009(15) -0.0019(16) 0.0210(18)
O10 0.035(2) 0.033(2) 0.027(2) -0.0036(17) -0.0035(17) 0.0193(19)

loop_
_atom_type_symbol
_atom_type_description
_atom_type_scat_dispersion_real
_atom_type_scat_dispersion_imag
_atom_type_scat_source
C C 0.0033 0.0016 'International Tables Vol C Tables 4.2.6.8 and 6.1.1.4'
H H 0.0000 0.0000 'International Tables Vol C Tables 4.2.6.8 and 6.1.1.4'
N N 0.0061 0.0033 'International Tables Vol C Tables 4.2.6.8 and 6.1.1.4'
O O 0.0106 0.0060 'International Tables Vol C Tables 4.2.6.8 and 6.1.1.4'
Yb Yb -0.3850 5.5486 'International Tables Vol C Tables 4.2.6.8 and 6.1.1.4'
Cl Cl 0.1484 0.1585 'International Tables Vol C Tables 4.2.6.8 and 6.1.1.4'

loop_
_geom_angle_atom_site_label_1
_geom_angle_atom_site_label_2
_geom_angle_atom_site_label_3
_geom_angle
_geom_angle_site_symmetry_1
_geom_angle_site_symmetry_3
O11 C31 C32 129.2(15) . .
O11 C31 C36 112.4(15) . .
C32 C31 C36 118.2(14) . .
C33 C32 C31 124.1(16) . .
C33 C32 H32 117.9 . .
C31 C32 H32 117.9 . .
C34 C33 C32 113.6(16) . .
C34 C33 H33 123.2 . .
C32 C33 H33 123.2 . .
C33 C34 C35 126.3(16) . .
C33 C34 O12 109.7(13) . .
C35 C34 O12 124.1(12) . .
C36 C35 C34 116.3(16) . .
C36 C35 H35 121.9 . .
C34 C35 H35 121.9 . .
C35 C36 C31 121.3(15) . .
C35 C36 H36 119.3 . .
C31 C36 H36 119.3 . .
C31 O11 H11 109.5 . .
C34 O12 H12 109.5 . .
O1 Yb1 O9 135.08(14) . 6_554
O1 Yb1 O2W 78.65(16) . .
O9 Yb1 O2W 117.32(16) 6_554 .
O1 Yb1 O1W 116.89(16) . .
O9 Yb1 O1W 78.72(16) 6_554 .
O2W Yb1 O1W 140.30(14) . .
O1 Yb1 O8 146.06(14) . 6_554
O9 Yb1 O8 76.18(14) 6_554 6_554
O2W Yb1 O8 73.33(15) . 6_554
O1W Yb1 O8 76.43(15) . 6_554
O1 Yb1 O3W 72.40(15) . .
O9 Yb1 O3W 74.08(15) 6_554 .
O2W Yb1 O3W 145.48(15) . .
O1W Yb1 O3W 71.68(15) . .
O8 Yb1 O3W 139.76(15) 6_554 .
O1 Yb1 O4W 75.28(15) . .
O9 Yb1 O4W 71.77(14) 6_554 .
O2W Yb1 O4W 71.54(15) . .
O1W Yb1 O4W 145.45(15) . .
O8 Yb1 O4W 112.39(16) 6_554 .
O3W Yb1 O4W 83.09(16) . .
O1 Yb1 O2 75.71(14) . .
O9 Yb1 O2 146.34(14) 6_554 .
O2W Yb1 O2 76.28(15) . .
O1W Yb1 O2 73.32(15) . .
O8 Yb1 O2 79.32(14) 6_554 .
O3W Yb1 O2 113.20(16) . .
O4W Yb1 O2 140.05(14) . .
O1 C1 N1 125.3(5) . .
O1 C1 N2 126.2(5) . .
N1 C1 N2 108.5(5) . .
N3 C2 N1 113.7(5) . .
N3 C2 C3 104.2(5) . .
N1 C2 C3 103.1(5) . .
N3 C2 H2 111.8 . .
N1 C2 H2 111.8 . .
C3 C2 H2 111.8 . .
N2 C3 N4 114.8(5) . .
N2 C3 C2 104.6(5) . .
N4 C3 C2 103.4(5) . .
N2 C3 H3 111.2 . .
N4 C3 H3 111.2 . .
C2 C3 H3 111.2 . .
O6 C4 N3 126.0(5) . .
O6 C4 N4 124.7(5) . .
N3 C4 N4 109.1(5) . .
N5 C5 N2 112.8(5) . .
N5 C5 H5A 109.0 . .
N2 C5 H5A 109.0 . .
N5 C5 H5B 109.0 . .
N2 C5 H5B 109.0 . .
H5A C5 H5B 107.8 . .
N7 C6 N4 115.4(5) . .
N7 C6 H6A 108.4 . .
N4 C6 H6A 108.4 . .
N7 C6 H6B 108.4 . .
N4 C6 H6B 108.4 . .
H6A C6 H6B 107.5 . .
O2 C7 N5 127.4(6) . .
O2 C7 N6 123.5(5) . .
N5 C7 N6 109.1(5) . .
N5 C8 N7 114.1(5) . .
N5 C8 C9 102.9(5) . .
N7 C8 C9 103.6(5) . .
N5 C8 H8 111.9 . .
N7 C8 H8 111.9 . .
C9 C8 H8 111.9 . .
N6 C9 N8 115.8(5) . .
N6 C9 C8 103.5(5) . .
N8 C9 C8 103.0(5) . .
N6 C9 H9 111.3 . .
N8 C9 H9 111.3 . .
C8 C9 H9 111.3 . .
O7 C10 N8 126.6(6) . .
O7 C10 N7 124.5(6) . .
N8 C10 N7 108.9(5) . .
N9 C11 N6 112.6(5) . .
N9 C11 H11A 109.1 . .
N6 C11 H11A 109.1 . .
N9 C11 H11B 109.1 . .
N6 C11 H11B 109.1 . .
H11A C11 H11B 107.8 . .
N11 C12 N8 114.0(5) . .
N11 C12 H12A 108.8 . .
N8 C12 H12A 108.8 . .
N11 C12 H12B 108.8 . .
N8 C12 H12B 108.8 . .
H12A C12 H12B 107.7 . .
O3 C13 N9 125.7(6) . .
O3 C13 N10 126.4(6) . .
N9 C13 N10 107.8(5) . .
N9 C14 N11 115.2(5) . .
N9 C14 C15 101.3(5) . .
N11 C14 C15 103.1(4) . .
N9 C14 H14 112.1 . .
N11 C14 H14 112.1 . .
C15 C14 H14 112.1 . .
N10 C15 N12 114.8(4) . .
N10 C15 C14 104.6(5) . .
N12 C15 C14 102.4(4) . .
N10 C15 H15 111.5 . .
N12 C15 H15 111.5 . .
C14 C15 H15 111.5 . .
O8 C16 N12 127.9(6) . .
O8 C16 N11 123.2(6) . .
N12 C16 N11 108.9(5) . .
N13 C17 N10 113.0(5) . .
N13 C17 H17A 109.0 . .
N10 C17 H17A 109.0 . .
N13 C17 H17B 109.0 . .
N10 C17 H17B 109.0 . .
H17A C17 H17B 107.8 . .
N12 C18 N15 113.8(4) . .
N12 C18 H18A 108.8 . .
N15 C18 H18A 108.8 . .
N12 C18 H18B 108.8 . .
N15 C18 H18B 108.8 . .
H18A C18 H18B 107.7 . .
O4 C19 N14 126.7(5) . .
O4 C19 N13 125.0(5) . .
N14 C19 N13 108.3(5) . .
N15 C20 N13 115.3(5) . .
N15 C20 C21 103.6(4) . .
N13 C20 C21 103.9(4) . .
N15 C20 H20 111.2 . .
N13 C20 H20 111.2 . .
C21 C20 H20 111.2 . .
N16 C21 N14 113.8(4) . .
N16 C21 C20 103.6(4) . .
N14 C21 C20 102.6(4) . .
N16 C21 H21 112.1 . .
N14 C21 H21 112.1 . .
C20 C21 H21 112.1 . .
O9 C22 N15 126.5(5) . .
O9 C22 N16 122.3(5) . .
N15 C22 N16 111.2(5) . .
N17 C23 N14 114.9(5) . .
N17 C23 H23A 108.6 . .
N14 C23 H23A 108.6 . .
N17 C23 H23B 108.6 . .
N14 C23 H23B 108.6 . .
H23A C23 H23B 107.5 . .
N16 C24 N19 114.6(4) . .
N16 C24 H24A 108.6 . .
N19 C24 H24A 108.6 . .
N16 C24 H24B 108.6 . .
N19 C24 H24B 108.6 . .
H24A C24 H24B 107.6 . .
O5 C25 N18 127.1(5) . .
O5 C25 N17 125.0(5) . .
N18 C25 N17 107.9(5) . .
N19 C26 N17 115.7(4) . .
N19 C26 C27 102.4(4) . .
N17 C26 C27 103.9(4) . .
N19 C26 H26 111.4 . .
N17 C26 H26 111.4 . .
C27 C26 H26 111.4 . .
N20 C27 N18 114.3(4) . .
N20 C27 C26 103.5(4) . .
N18 C27 C26 102.7(4) . .
N20 C27 H27 111.9 . .
N18 C27 H27 111.9 . .
C26 C27 H27 111.9 . .
O10 C28 N20 125.2(5) . .
O10 C28 N19 127.0(5) . .
N20 C28 N19 107.8(5) . .
N18 C29 N1 113.0(4) . .
N18 C29 H29A 109.0 . .
N1 C29 H29A 109.0 . .
N18 C29 H29B 109.0 . .
N1 C29 H29B 109.0 . .
H29A C29 H29B 107.8 . .
N3 C30 N20 114.3(4) . .
N3 C30 H30A 108.7 . .
N20 C30 H30A 108.7 . .
N3 C30 H30B 108.7 . .
N20 C30 H30B 108.7 . .
H30A C30 H30B 107.6 . .
C1 N1 C29 121.7(5) . .
C1 N1 C2 111.5(5) . .
C29 N1 C2 124.9(4) . .
C1 N2 C3 112.2(5) . .
C1 N2 C5 119.9(5) . .
C3 N2 C5 127.8(5) . .
C4 N3 C2 112.4(5) . .
C4 N3 C30 122.7(5) . .
C2 N3 C30 124.4(5) . .
C4 N4 C6 124.3(5) . .
C4 N4 C3 110.9(5) . .
C6 N4 C3 124.5(5) . .
C7 N5 C5 123.2(5) . .
C7 N5 C8 113.0(5) . .
C5 N5 C8 123.8(5) . .
C7 N6 C9 111.0(5) . .
C7 N6 C11 122.3(5) . .
C9 N6 C11 124.5(5) . .
C10 N7 C6 123.4(5) . .
C10 N7 C8 111.0(5) . .
C6 N7 C8 124.0(5) . .
C10 N8 C12 122.0(5) . .
C10 N8 C9 112.8(5) . .
C12 N8 C9 125.1(5) . .
C13 N9 C14 114.0(5) . .
C13 N9 C11 121.0(5) . .
C14 N9 C11 125.0(5) . .
C13 N10 C15 111.6(5) . .
C13 N10 C17 121.8(5) . .
C15 N10 C17 124.3(5) . .
C16 N11 C12 123.0(5) . .
C16 N11 C14 111.9(5) . .
C12 N11 C14 123.0(5) . .
C16 N12 C18 125.2(5) . .
C16 N12 C15 113.3(5) . .
C18 N12 C15 121.4(4) . .
C19 N13 C17 122.3(5) . .
C19 N13 C20 112.0(5) . .
C17 N13 C20 125.4(5) . .
C19 N14 C23 122.3(5) . .
C19 N14 C21 113.1(4) . .
C23 N14 C21 123.5(5) . .
C22 N15 C20 111.9(5) . .
C22 N15 C18 122.3(5) . .
C20 N15 C18 125.8(4) . .
C22 N16 C24 123.7(5) . .
C22 N16 C21 109.5(5) . .
C24 N16 C21 124.6(4) . .
C25 N17 C23 120.3(5) . .
C25 N17 C26 111.8(4) . .
C23 N17 C26 123.9(4) . .
C25 N18 C29 124.0(4) . .
C25 N18 C27 112.9(4) . .
C29 N18 C27 122.9(4) . .
C28 N19 C24 124.3(5) . .
C28 N19 C26 113.0(4) . .
C24 N19 C26 121.9(5) . .
C28 N20 C27 112.4(5) . .
C28 N20 C30 121.0(5) . .
C27 N20 C30 122.7(4) . .
C1 O1 Yb1 154.7(4) . .
C7 O2 Yb1 149.6(4) . .
C16 O8 Yb1 147.1(4) . 5
C22 O9 Yb1 149.4(4) . 5

loop_
_geom_bond_atom_site_label_1
_geom_bond_atom_site_label_2
_geom_bond_distance
_geom_bond_site_symmetry_2
C31 O11 1.361(17) .
C31 C32 1.381(2) .
C31 C36 1.381(2) .
C32 C33 1.380(2) .
C32 H32 0.9400 .
C33 C34 1.379(2) .
C33 H33 0.9400 .
C34 C35 1.380(2) .
C34 O12 1.432(18) .
C35 C36 1.380(2) .
C35 H35 0.9400 .
C36 H36 0.9400 .
O11 H11 0.8300 .
O12 H12 0.8300 .
O1W Yb1 2.303(4) .
O2W Yb1 2.282(4) .
O3W Yb1 2.322(4) .
O4W Yb1 2.327(4) .
Yb1 O1 2.273(4) .
Yb1 O9 2.277(4) 6_554
Yb1 O8 2.315(4) 6_554
Yb1 O2 2.332(4) .
C1 O1 1.218(7) .
C1 N1 1.360(7) .
C1 N2 1.378(7) .
C2 N3 1.448(7) .
C2 N1 1.473(8) .
C2 C3 1.525(9) .
C2 H2 0.9900 .
C3 N2 1.428(7) .
C3 N4 1.472(8) .
C3 H3 0.9900 .
C4 O6 1.236(7) .
C4 N3 1.349(8) .
C4 N4 1.377(8) .
C5 N5 1.429(7) .
C5 N2 1.453(7) .
C5 H5A 0.9800 .
C5 H5B 0.9800 .
C6 N7 1.421(9) .
C6 N4 1.435(9) .
C6 H6A 0.9800 .
C6 H6B 0.9800 .
C7 O2 1.244(7) .
C7 N5 1.344(8) .
C7 N6 1.360(8) .
C8 N5 1.434(7) .
C8 N7 1.469(8) .
C8 C9 1.542(9) .
C8 H8 0.9900 .
C9 N6 1.450(7) .
C9 N8 1.457(7) .
C9 H9 0.9900 .
C10 O7 1.221(7) .
C10 N8 1.357(8) .
C10 N7 1.375(8) .
C11 N9 1.455(9) .
C11 N6 1.460(8) .
C11 H11A 0.9800 .
C11 H11B 0.9800 .
C12 N11 1.423(8) .
C12 N8 1.450(8) .
C12 H12A 0.9800 .
C12 H12B 0.9800 .
C13 O3 1.217(7) .
C13 N9 1.370(8) .
C13 N10 1.374(8) .
C14 N9 1.437(8) .
C14 N11 1.463(8) .
C14 C15 1.570(9) .
C14 H14 0.9900 .
C15 N10 1.430(7) .
C15 N12 1.482(7) .
C15 H15 0.9900 .
C16 O8 1.224(7) .
C16 N12 1.338(8) .
C16 N11 1.395(8) .
C17 N13 1.446(8) .
C17 N10 1.449(8) .
C17 H17A 0.9800 .
C17 H17B 0.9800 .
C18 N12 1.418(7) .
C18 N15 1.446(7) .
C18 H18A 0.9800 .
C18 H18B 0.9800 .
C19 O4 1.209(7) .
C19 N14 1.351(7) .
C19 N13 1.382(7) .
C20 N15 1.432(7) .
C20 N13 1.456(8) .
C20 C21 1.545(8) .
C20 H20 0.9900 .
C21 N16 1.464(7) .
C21 N14 1.471(7) .
C21 H21 0.9900 .
C22 O9 1.256(7) .
C22 N15 1.337(8) .
C22 N16 1.365(7) .
C23 N17 1.446(7) .
C23 N14 1.454(7) .
C23 H23A 0.9800 .
C23 H23B 0.9800 .
C24 N16 1.419(7) .
C24 N19 1.447(7) .
C24 H24A 0.9800 .
C24 H24B 0.9800 .
C25 O5 1.209(7) .
C25 N18 1.363(7) .
C25 N17 1.373(7) .
C26 N19 1.448(7) .
C26 N17 1.451(7) .
C26 C27 1.537(8) .
C26 H26 0.9900 .
C27 N20 1.451(7) .
C27 N18 1.457(7) .
C27 H27 0.9900 .
C28 O10 1.230(7) .
C28 N20 1.350(7) .
C28 N19 1.369(7) .
C29 N18 1.436(7) .
C29 N1 1.437(7) .
C29 H29A 0.9800 .
C29 H29B 0.9800 .
C30 N3 1.449(7) .
C30 N20 1.456(7) .
C30 H30A 0.9800 .
C30 H30B 0.9800 .
O8 Yb1 2.315(4) 5
O9 Yb1 2.277(4) 5

loop_
_platon_squeeze_void_nr
_platon_squeeze_void_average_x
_platon_squeeze_void_average_y
_platon_squeeze_void_average_z
_platon_squeeze_void_volume
_platon_squeeze_void_count_electrons
_platon_squeeze_void_content
1 0.000 1.000 0.050 1412 637 ' '
2 -0.059 0.537 0.447 45 11 ' '
3 0.059 0.462 0.947 45 11 ' '
4 0.403 0.941 0.614 45 11 ' '
5 0.462 0.403 0.781 45 11 ' '
6 0.537 0.597 0.281 45 11 ' '
7 0.596 0.059 0.114 45 11 ' '
